data_7032433
loop_
_publ_author_name
'Garc\'ia-Rodr\'iguez, Ra\'ul'
'Bullock, Thomas H.'
'McPartlin, Mary'
'Wright, Dominic S.'

_publ_section_title
;
 Synthesis and structures of tris(2-pyridyl)aluminate sandwich compounds
 [{RAl(2-py')2}2M] (py' = 2-pyridyl, M = Ca, Mn, Fe).
;
_journal_issue 37
_journal_name_full 'Dalton transactions (Cambridge, England : 2003)'
_journal_page_first 14045
_journal_page_last 14053
_journal_paper_doi 10.1039/c4dt00951g
_journal_volume 43
_journal_year 2014
_chemical_formula_moiety 'C38 H42 Al2 Mn N6, C7 H8'
_chemical_formula_sum 'C45 H50 Al2 Mn N6'
_chemical_formula_weight 783.81
_chemical_name_systematic
; 
 ? 
;
_space_group_IT_number 2
_symmetry_cell_setting triclinic
_symmetry_space_group_name_Hall '-P 1'
_symmetry_space_group_name_H-M 'P -1'
_atom_sites_solution_hydrogens geom
_atom_sites_solution_primary direct
_atom_sites_solution_secondary difmap
_audit_creation_method SHELXL-97
_cell_angle_alpha 90.491(2)
_cell_angle_beta 106.116(2)
_cell_angle_gamma 93.0150(10)
_cell_formula_units_Z 1
_cell_length_a 9.4224(2)
_cell_length_b 9.4959(2)
_cell_length_c 12.3300(3)
_cell_measurement_reflns_used 10715
_cell_measurement_temperature 180(2)
_cell_measurement_theta_max 24.11
_cell_measurement_theta_min 1.02
_cell_volume 1058.09(4)
_computing_cell_refinement 'HKL Scalepack (Otwinowski & Minor 1997)'
_computing_data_collection 'Collect (Nonius B.V. 1998)'
_computing_data_reduction
;
 HKL Denzo and Scalepack (Otwinowski & Minor 1997)
;
_computing_publication_material 'SHELXL-97 (Sheldrick 1997)'
_computing_structure_refinement 'SHELXL-97 (Sheldrick 1997)'
_computing_structure_solution 'SIR-92 (Altomare et al. 1994)'
_diffrn_ambient_temperature 180(2)
_diffrn_measured_fraction_theta_full 0.992
_diffrn_measured_fraction_theta_max 0.992
_diffrn_measurement_device_type 'Nonius Kappa CCD'
_diffrn_measurement_method 'Thin slice \w and \f scans'
_diffrn_radiation_source 'fine-focus sealed tube'
_diffrn_radiation_type MoK\a
_diffrn_radiation_wavelength 0.71073
_diffrn_reflns_av_R_equivalents 0.0461
_diffrn_reflns_av_sigmaI/netI 0.0377
_diffrn_reflns_limit_h_max 10
_diffrn_reflns_limit_h_min -10
_diffrn_reflns_limit_k_max 10
_diffrn_reflns_limit_k_min -10
_diffrn_reflns_limit_l_max 14
_diffrn_reflns_limit_l_min -14
_diffrn_reflns_number 14981
_diffrn_reflns_theta_full 24.12
_diffrn_reflns_theta_max 24.12
_diffrn_reflns_theta_min 3.55
_exptl_absorpt_coefficient_mu 0.392
_exptl_absorpt_correction_T_max 0.965
_exptl_absorpt_correction_T_min 0.831
_exptl_absorpt_correction_type multi-scan
_exptl_absorpt_process_details
;
multi-scan from symmetry-related measurements 
 Sortav (Blessing 1995)
;
_exptl_crystal_colour colourless
_exptl_crystal_density_diffrn 1.230
_exptl_crystal_density_method 'not measured'
_exptl_crystal_description block
_exptl_crystal_F_000 413
_exptl_crystal_size_max 0.23
_exptl_crystal_size_mid 0.18
_exptl_crystal_size_min 0.10
_refine_diff_density_max 1.053
_refine_diff_density_min -0.654
_refine_diff_density_rms 0.080
_refine_ls_extinction_method none
_refine_ls_goodness_of_fit_ref 1.043
_refine_ls_hydrogen_treatment constr
_refine_ls_matrix_type full
_refine_ls_number_parameters 216
_refine_ls_number_reflns 3332
_refine_ls_number_restraints 7
_refine_ls_restrained_S_all 1.050
_refine_ls_R_factor_all 0.0882
_refine_ls_R_factor_gt 0.0732
_refine_ls_shift/su_max 0.000
_refine_ls_shift/su_mean 0.000
_refine_ls_structure_factor_coef Fsqd
_refine_ls_weighting_details 'calc w=1/[\s^2^(Fo^2^)+(0.0929P)^2^+3.1819P] where P=(Fo^2^+2Fc^2^)/3'
_refine_ls_weighting_scheme calc
_refine_ls_wR_factor_gt 0.1872
_refine_ls_wR_factor_ref 0.2000
_reflns_number_gt 2748
_reflns_number_total 3332
_reflns_threshold_expression >2sigma(I)
_cod_duplicate_entry 7031961
_cod_data_source_file c4dt00951g2.cif
_cod_data_source_block dw0854
_cod_original_sg_symbol_H-M P-1
_cod_database_code 7032433

loop_
_symmetry_equiv_pos_as_xyz
'x, y, z'
'-x, -y, -z'

loop_
_atom_site_label
_atom_site_type_symbol
_atom_site_fract_x
_atom_site_fract_y
_atom_site_fract_z
_atom_site_U_iso_or_equiv
_atom_site_adp_type
_atom_site_occupancy
_atom_site_symmetry_multiplicity
_atom_site_calc_flag
_atom_site_refinement_flags
_atom_site_disorder_assembly
_atom_site_disorder_group
Mn1 Mn 0.5000 0.0000 0.0000 0.0303(3) Uani 1 2 d S . .
Al1 Al 0.34241(14) 0.21970(14) 0.16025(11) 0.0333(4) Uani 1 1 d . . .
C1 C 0.2630(8) 0.3432(8) 0.2575(6) 0.0784(13) Uiso 0.623(9) 1 d PD A 1
H1 H 0.1828 0.2797 0.2725 0.094 Uiso 0.623(9) 1 calc PR A 1
C2 C 0.3745(13) 0.3629(14) 0.3802(8) 0.0784(13) Uiso 0.623(9) 1 d PD A 1
H2A H 0.3409 0.4361 0.4223 0.118 Uiso 0.623(9) 1 calc PR A 1
H2B H 0.4735 0.3912 0.3740 0.118 Uiso 0.623(9) 1 calc PR A 1
H2C H 0.3781 0.2737 0.4200 0.118 Uiso 0.623(9) 1 calc PR A 1
C3 C 0.1884(13) 0.4632(12) 0.2215(9) 0.0784(13) Uiso 0.623(9) 1 d PD A 1
H3A H 0.1103 0.4392 0.1506 0.094 Uiso 0.623(9) 1 calc PR A 1
H3B H 0.2587 0.5341 0.2035 0.094 Uiso 0.623(9) 1 calc PR A 1
C4 C 0.1130(13) 0.5342(13) 0.3085(10) 0.0784(13) Uiso 0.623(9) 1 d PD A 1
H4A H 0.1064 0.6354 0.2946 0.118 Uiso 0.623(9) 1 calc PR A 1
H4B H 0.1731 0.5203 0.3860 0.118 Uiso 0.623(9) 1 calc PR A 1
H4C H 0.0135 0.4904 0.2982 0.118 Uiso 0.623(9) 1 calc PR A 1
C1' C 0.2630(8) 0.3432(8) 0.2575(6) 0.0784(13) Uiso 0.377(9) 1 d PD A 2
H1' H 0.2583 0.4302 0.2118 0.094 Uiso 0.377(9) 1 calc PR A 2
C2' C 0.3913(18) 0.400(2) 0.3639(13) 0.0784(13) Uiso 0.377(9) 1 d PD A 2
H2'A H 0.3495 0.4552 0.4137 0.118 Uiso 0.377(9) 1 calc PR A 2
H2'B H 0.4637 0.4593 0.3388 0.118 Uiso 0.377(9) 1 calc PR A 2
H2'C H 0.4402 0.3197 0.4050 0.118 Uiso 0.377(9) 1 calc PR A 2
C3' C 0.1222(15) 0.3414(19) 0.2676(16) 0.0784(13) Uiso 0.377(9) 1 d PD A 2
H3'A H 0.1027 0.2506 0.3010 0.094 Uiso 0.377(9) 1 calc PR A 2
H3'B H 0.0538 0.3417 0.1904 0.094 Uiso 0.377(9) 1 calc PR A 2
C4' C 0.079(2) 0.464(2) 0.3396(16) 0.0784(13) Uiso 0.377(9) 1 d PD A 2
H4'A H 0.0262 0.4229 0.3912 0.118 Uiso 0.377(9) 1 calc PR A 2
H4'B H 0.0142 0.5277 0.2885 0.118 Uiso 0.377(9) 1 calc PR A 2
H4'C H 0.1685 0.5175 0.3833 0.118 Uiso 0.377(9) 1 calc PR A 2
N1 N 0.4753(4) -0.0510(4) 0.1767(3) 0.0354(9) Uani 1 1 d . . .
C11 C 0.4070(5) 0.0358(5) 0.2333(4) 0.0333(10) Uani 1 1 d . A .
C12 C 0.3823(5) -0.0107(5) 0.3345(4) 0.0418(11) Uani 1 1 d . . .
H12 H 0.3353 0.0487 0.3747 0.050 Uiso 1 1 calc R A .
C13 C 0.4244(6) -0.1403(6) 0.3771(4) 0.0492(13) Uani 1 1 d . A .
H13 H 0.4048 -0.1711 0.4449 0.059 Uiso 1 1 calc R . .
C14 C 0.4956(6) -0.2249(5) 0.3196(4) 0.0485(13) Uani 1 1 d . . .
H14 H 0.5276 -0.3142 0.3474 0.058 Uiso 1 1 calc R A .
C15 C 0.5189(6) -0.1761(5) 0.2207(4) 0.0422(11) Uani 1 1 d . A .
H15 H 0.5685 -0.2338 0.1814 0.051 Uiso 1 1 calc R . .
N2 N 0.4132(4) -0.2261(4) -0.0591(3) 0.0350(9) Uani 1 1 d . . .
C21 C 0.4784(5) -0.3067(5) -0.1219(4) 0.0340(10) Uani 1 1 d . . .
C22 C 0.4188(6) -0.4442(5) -0.1523(5) 0.0448(12) Uani 1 1 d . . .
H22 H 0.4630 -0.5014 -0.1961 0.054 Uiso 1 1 calc R A .
C23 C 0.2983(6) -0.4995(5) -0.1210(5) 0.0510(13) Uani 1 1 d . A .
H23 H 0.2595 -0.5930 -0.1428 0.061 Uiso 1 1 calc R . .
C24 C 0.2358(6) -0.4162(5) -0.0577(5) 0.0476(13) Uani 1 1 d . . .
H24 H 0.1530 -0.4508 -0.0340 0.057 Uiso 1 1 calc R A .
C25 C 0.2955(5) -0.2819(5) -0.0292(4) 0.0427(12) Uani 1 1 d . A .
H25 H 0.2512 -0.2245 0.0143 0.051 Uiso 1 1 calc R . .
N3 N 0.7380(4) -0.0703(4) 0.0555(3) 0.0354(9) Uani 1 1 d . . .
C31 C 0.7948(5) -0.1559(5) -0.0094(4) 0.0337(10) Uani 1 1 d . . .
C32 C 0.9417(5) -0.1928(5) 0.0331(4) 0.0422(11) Uani 1 1 d . . .
H32 H 0.9824 -0.2525 -0.0113 0.051 Uiso 1 1 calc R A .
C33 C 1.0286(5) -0.1451(6) 0.1376(4) 0.0477(13) Uani 1 1 d . A .
H33 H 1.1277 -0.1719 0.1652 0.057 Uiso 1 1 calc R . .
C34 C 0.9692(5) -0.0578(6) 0.2011(4) 0.0463(12) Uani 1 1 d . . .
H34 H 1.0267 -0.0224 0.2731 0.056 Uiso 1 1 calc R A .
C35 C 0.8249(5) -0.0232(5) 0.1581(4) 0.0423(11) Uani 1 1 d . A .
H35 H 0.7839 0.0367 0.2022 0.051 Uiso 1 1 calc R . .
C41 C 0.9222(9) -0.1269(8) 0.4915(7) 0.0902(13) Uiso 1 1 d D . .
H41 H 0.8671 -0.2148 0.4844 0.108 Uiso 1 1 calc R . .
C42 C 0.8493(9) -0.0076(7) 0.4540(7) 0.0902(13) Uiso 1 1 d D . .
H42 H 0.7449 -0.0151 0.4232 0.108 Uiso 1 1 calc R B 1
C43 C 0.9229(9) 0.1225(8) 0.4596(7) 0.0902(13) Uiso 0.50 1 d PD . 1
C44 C 0.8406(19) 0.2377(17) 0.4108(14) 0.0902(13) Uiso 0.50 1 d P C 1
H44A H 0.8707 0.2679 0.3443 0.108 Uiso 0.50 1 calc PR C 1
H44B H 0.8592 0.3161 0.4661 0.108 Uiso 0.50 1 calc PR C 1
H44C H 0.7349 0.2090 0.3883 0.108 Uiso 0.50 1 calc PR C 1
C43' C 0.9229(9) 0.1225(8) 0.4596(7) 0.0902(13) Uiso 0.50 1 d P . 2
H43 H 0.8725 0.2047 0.4322 0.108 Uiso 0.50 1 calc PR . 2

loop_
_atom_site_aniso_label
_atom_site_aniso_U_11
_atom_site_aniso_U_22
_atom_site_aniso_U_33
_atom_site_aniso_U_23
_atom_site_aniso_U_13
_atom_site_aniso_U_12
Mn1 0.0308(5) 0.0316(5) 0.0310(5) -0.0047(4) 0.0124(4) 0.0036(4)
Al1 0.0322(7) 0.0362(8) 0.0338(7) -0.0059(6) 0.0129(6) 0.0047(6)
N1 0.038(2) 0.033(2) 0.037(2) -0.0026(16) 0.0128(17) 0.0010(16)
C11 0.031(2) 0.037(2) 0.032(2) -0.0062(18) 0.0093(19) -0.0032(19)
C12 0.043(3) 0.049(3) 0.035(2) -0.007(2) 0.015(2) -0.003(2)
C13 0.063(3) 0.051(3) 0.035(3) 0.003(2) 0.018(2) -0.009(3)
C14 0.067(4) 0.036(3) 0.041(3) 0.003(2) 0.014(3) 0.000(2)
C15 0.050(3) 0.038(3) 0.039(3) -0.003(2) 0.012(2) 0.005(2)
N2 0.032(2) 0.037(2) 0.037(2) -0.0036(16) 0.0113(17) 0.0025(16)
C21 0.032(2) 0.035(2) 0.035(2) -0.0027(19) 0.0090(19) 0.0053(19)
C22 0.041(3) 0.039(3) 0.055(3) -0.008(2) 0.015(2) 0.003(2)
C23 0.048(3) 0.033(3) 0.070(4) -0.005(2) 0.015(3) -0.003(2)
C24 0.039(3) 0.045(3) 0.060(3) -0.002(2) 0.018(2) -0.007(2)
C25 0.037(3) 0.047(3) 0.048(3) -0.006(2) 0.019(2) 0.000(2)
N3 0.033(2) 0.041(2) 0.034(2) -0.0018(16) 0.0108(16) 0.0043(16)
C31 0.032(2) 0.034(2) 0.039(2) -0.0003(19) 0.0145(19) 0.0019(18)
C32 0.032(3) 0.050(3) 0.047(3) -0.006(2) 0.015(2) 0.003(2)
C33 0.030(3) 0.062(3) 0.049(3) -0.003(3) 0.008(2) 0.007(2)
C34 0.037(3) 0.066(3) 0.034(3) -0.006(2) 0.005(2) 0.000(2)
C35 0.040(3) 0.052(3) 0.037(3) -0.007(2) 0.013(2) 0.006(2)

loop_
_atom_type_symbol
_atom_type_description
_atom_type_scat_dispersion_real
_atom_type_scat_dispersion_imag
_atom_type_scat_source
C C 0.0033 0.0016 'International Tables Vol C Tables 4.2.6.8 and 6.1.1.4'
H H 0.0000 0.0000 'International Tables Vol C Tables 4.2.6.8 and 6.1.1.4'
N N 0.0061 0.0033 'International Tables Vol C Tables 4.2.6.8 and 6.1.1.4'
Al Al 0.0645 0.0514 'International Tables Vol C Tables 4.2.6.8 and 6.1.1.4'
Mn Mn 0.3368 0.7283 'International Tables Vol C Tables 4.2.6.8 and 6.1.1.4'

loop_
_geom_angle_atom_site_label_1
_geom_angle_atom_site_label_2
_geom_angle_atom_site_label_3
_geom_angle
_geom_angle_site_symmetry_1
_geom_angle_site_symmetry_3
N3 Mn1 N3 180.00(19) . 2_655
N3 Mn1 N2 89.38(13) . 2_655
N3 Mn1 N2 90.62(13) 2_655 2_655
N3 Mn1 N2 90.62(13) . .
N3 Mn1 N2 89.38(13) 2_655 .
N2 Mn1 N2 180.0(2) 2_655 .
N3 Mn1 N1 89.52(13) . .
N3 Mn1 N1 90.48(13) 2_655 .
N2 Mn1 N1 90.85(13) 2_655 .
N2 Mn1 N1 89.15(13) . .
N3 Mn1 N1 90.48(13) . 2_655
N3 Mn1 N1 89.52(13) 2_655 2_655
N2 Mn1 N1 89.15(13) 2_655 2_655
N2 Mn1 N1 90.85(13) . 2_655
N1 Mn1 N1 180.0(3) . 2_655
C1 Al1 C21 113.5(3) . 2_655
C1 Al1 C11 112.6(3) . .
C21 Al1 C11 105.25(18) 2_655 .
C1 Al1 C31 117.5(3) . 2_655
C21 Al1 C31 103.98(18) 2_655 2_655
C11 Al1 C31 102.63(18) . 2_655
C3 C1 C2 112.6(8) . .
C3 C1 Al1 124.5(7) . .
C2 C1 Al1 111.1(7) . .
C3 C1 H1 101.5 . .
C2 C1 H1 101.5 . .
Al1 C1 H1 101.5 . .
C1 C3 C4 116.0(9) . .
C1 C3 H3A 108.3 . .
C4 C3 H3A 108.3 . .
C1 C3 H3B 108.3 . .
C4 C3 H3B 108.3 . .
H3A C3 H3B 107.4 . .
C3 C4 H4A 109.5 . .
C3 C4 H4B 109.5 . .
H4A C4 H4B 109.5 . .
C3 C4 H4C 109.5 . .
H4A C4 H4C 109.5 . .
H4B C4 H4C 109.5 . .
H2'A C2' H2'B 109.5 . .
H2'A C2' H2'C 109.5 . .
H2'B C2' H2'C 109.5 . .
C4' C3' H3'A 107.6 . .
C4' C3' H3'B 107.6 . .
H3'A C3' H3'B 107.0 . .
C3' C4' H4'A 109.5 . .
C3' C4' H4'B 109.5 . .
H4'A C4' H4'B 109.5 . .
C3' C4' H4'C 109.5 . .
H4'A C4' H4'C 109.5 . .
H4'B C4' H4'C 109.5 . .
C15 N1 C11 119.3(4) . .
C15 N1 Mn1 118.2(3) . .
C11 N1 Mn1 122.2(3) . .
N1 C11 C12 118.4(4) . .
N1 C11 Al1 116.7(3) . .
C12 C11 Al1 124.9(4) . .
C13 C12 C11 121.6(5) . .
C13 C12 H12 119.2 . .
C11 C12 H12 119.2 . .
C12 C13 C14 118.9(5) . .
C12 C13 H13 120.5 . .
C14 C13 H13 120.5 . .
C15 C14 C13 118.1(5) . .
C15 C14 H14 120.9 . .
C13 C14 H14 120.9 . .
N1 C15 C14 123.7(5) . .
N1 C15 H15 118.2 . .
C14 C15 H15 118.2 . .
C25 N2 C21 118.9(4) . .
C25 N2 Mn1 118.8(3) . .
C21 N2 Mn1 122.2(3) . .
N2 C21 C22 118.0(4) . .
N2 C21 Al1 117.2(3) . 2_655
C22 C21 Al1 124.8(3) . 2_655
C23 C22 C21 122.3(5) . .
C23 C22 H22 118.9 . .
C21 C22 H22 118.9 . .
C24 C23 C22 118.4(5) . .
C24 C23 H23 120.8 . .
C22 C23 H23 120.8 . .
C25 C24 C23 118.4(5) . .
C25 C24 H24 120.8 . .
C23 C24 H24 120.8 . .
N2 C25 C24 124.1(5) . .
N2 C25 H25 118.0 . .
C24 C25 H25 118.0 . .
C35 N3 C31 119.4(4) . .
C35 N3 Mn1 117.5(3) . .
C31 N3 Mn1 123.1(3) . .
N3 C31 C32 118.3(4) . .
N3 C31 Al1 116.4(3) . 2_655
C32 C31 Al1 125.3(3) . 2_655
C33 C32 C31 121.8(5) . .
C33 C32 H32 119.1 . .
C31 C32 H32 119.1 . .
C34 C33 C32 118.8(5) . .
C34 C33 H33 120.6 . .
C32 C33 H33 120.6 . .
C35 C34 C33 118.5(5) . .
C35 C34 H34 120.8 . .
C33 C34 H34 120.8 . .
N3 C35 C34 123.2(4) . .
N3 C35 H35 118.4 . .
C34 C35 H35 118.4 . .
C42 C41 C43' 121.8(8) . 2_756
C42 C41 C43 121.8(8) . 2_756
C43' C41 C43 0.0(11) 2_756 2_756
C42 C41 H41 119.1 . .
C43' C41 H41 119.1 2_756 .
C43 C41 H41 119.1 2_756 .
C41 C42 C43 122.0(8) . .
C41 C42 H42 119.0 . .
C43 C42 H42 119.0 . .
C42 C43 C44 118.2(10) . .
C42 C43 C41 116.1(7) . 2_756
C44 C43 C41 125.6(10) . 2_756
C43 C44 H44A 109.5 . .
C43 C44 H44B 109.5 . .
H44A C44 H44B 109.5 . .
C43 C44 H44C 109.5 . .
H44A C44 H44C 109.5 . .
H44B C44 H44C 109.5 . .

loop_
_geom_bond_atom_site_label_1
_geom_bond_atom_site_label_2
_geom_bond_distance
_geom_bond_site_symmetry_2
Mn1 N3 2.293(4) .
Mn1 N3 2.293(4) 2_655
Mn1 N2 2.295(4) 2_655
Mn1 N2 2.295(4) .
Mn1 N1 2.308(4) .
Mn1 N1 2.308(4) 2_655
Al1 C1 1.986(8) .
Al1 C21 2.015(5) 2_655
Al1 C11 2.016(5) .
Al1 C31 2.016(5) 2_655
C1 C3 1.381(12) .
C1 C2 1.587(11) .
C1 H1 1.0000 .
C2 H2A 0.9800 .
C2 H2B 0.9800 .
C2 H2C 0.9800 .
C3 C4 1.603(13) .
C3 H3A 0.9900 .
C3 H3B 0.9900 .
C4 H4A 0.9800 .
C4 H4B 0.9800 .
C4 H4C 0.9800 .
C2' H2'A 0.9800 .
C2' H2'B 0.9800 .
C2' H2'C 0.9800 .
C3' C4' 1.598(14) .
C3' H3'A 0.9900 .
C3' H3'B 0.9900 .
C4' H4'A 0.9800 .
C4' H4'B 0.9800 .
C4' H4'C 0.9800 .
N1 C15 1.346(6) .
N1 C11 1.369(6) .
C11 C12 1.403(7) .
C12 C13 1.376(7) .
C12 H12 0.9500 .
C13 C14 1.382(8) .
C13 H13 0.9500 .
C14 C15 1.376(7) .
C14 H14 0.9500 .
C15 H15 0.9500 .
N2 C25 1.348(6) .
N2 C21 1.366(6) .
C21 C22 1.399(7) .
C21 Al1 2.015(5) 2_655
C22 C23 1.378(7) .
C22 H22 0.9500 .
C23 C24 1.370(8) .
C23 H23 0.9500 .
C24 C25 1.368(7) .
C24 H24 0.9500 .
C25 H25 0.9500 .
N3 C35 1.359(6) .
N3 C31 1.363(6) .
C31 C32 1.401(7) .
C31 Al1 2.016(5) 2_655
C32 C33 1.379(7) .
C32 H32 0.9500 .
C33 C34 1.376(7) .
C33 H33 0.9500 .
C34 C35 1.374(7) .
C34 H34 0.9500 .
C35 H35 0.9500 .
C41 C42 1.372(7) .
C41 C43' 1.414(11) 2_756
C41 C43 1.414(11) 2_756
C41 H41 0.9500 .
C42 C43 1.376(8) .
C42 H42 0.9500 .
C43 C44 1.414(17) .
C43 C41 1.414(11) 2_756
C44 H44A 0.9800 .
C44 H44B 0.9800 .
C44 H44C 0.9800 .
